data_2210304
loop_
_publ_author_name
'Jie-Ping Wan'
'Dan-Hua Wang'
'Hui Xu'
'Cui-Rong Sun'

_publ_section_title
;(4<i>RS</i>,6<i>SR</i>)-2-Amino-6-phenyl-4-<i>p</i>-tolyl-5,6-dihydro-4<i>H</i>-1,3-thiazin-3-ium
 chloride
;
_journal_coeditor_code JH2033
_journal_issue 9
_journal_name_full 'Acta Crystallographica Section E'
_journal_page_first o3667
_journal_page_last o3669
_journal_paper_doi 10.1107/S1600536806029485
_journal_volume 62
_journal_year 2006
_chemical_formula_iupac 'C17 H19 N2 S +, Cl -'
_chemical_formula_moiety 'C17 H19 N2 S +, Cl -'
_chemical_formula_sum 'C17 H19 Cl N2 S'
_chemical_formula_weight 318.85
_chemical_name_systematic
;
(4RS,6SR)2-amino-6-phenyl-4-p-tolyl-5,6-dihydro-4H-1,3-thiazin-3-ium chloride
;
_space_group_IT_number 61
_symmetry_cell_setting orthorhombic
_symmetry_space_group_name_Hall '-P 2ac 2ab'
_symmetry_space_group_name_H-M 'P b c a'
_atom_sites_solution_hydrogens geom
_atom_sites_solution_primary direct
_atom_sites_solution_secondary difmap
_cell_angle_alpha 90.00
_cell_angle_beta 90.00
_cell_angle_gamma 90.00
_cell_formula_units_Z 8
_cell_length_a 12.0026(15)
_cell_length_b 14.5838(17)
_cell_length_c 18.364(2)
_cell_measurement_reflns_used 4084
_cell_measurement_temperature 173(2)
_cell_measurement_theta_max 26.63
_cell_measurement_theta_min 2.46
_cell_volume 3214.5(7)
_computing_cell_refinement 'SAINT (Bruker, 2002)'
_computing_data_collection 'SMART (Bruker, 2002)'
_computing_data_reduction SAINT
_computing_molecular_graphics 'SHELXTL (Bruker, 2002)'
_computing_publication_material SHELXTL
_computing_structure_refinement 'SHELXL97 (Sheldrick, 1997)'
_computing_structure_solution 'SHELXS97 (Sheldrick, 1997)'
_diffrn_ambient_temperature 173(2)
_diffrn_measured_fraction_theta_full 0.997
_diffrn_measured_fraction_theta_max 0.997
_diffrn_measurement_device_type 'Bruker SMART CCD area-detector'
_diffrn_measurement_method '\f and \w'
_diffrn_radiation_monochromator graphite
_diffrn_radiation_source 'fine-focus sealed tube'
_diffrn_radiation_type MoK\a
_diffrn_radiation_wavelength 0.71073
_diffrn_reflns_av_R_equivalents 0.0531
_diffrn_reflns_av_sigmaI/netI 0.0436
_diffrn_reflns_limit_h_max 12
_diffrn_reflns_limit_h_min -15
_diffrn_reflns_limit_k_max 18
_diffrn_reflns_limit_k_min -18
_diffrn_reflns_limit_l_max 23
_diffrn_reflns_limit_l_min -20
_diffrn_reflns_number 16907
_diffrn_reflns_theta_full 27.01
_diffrn_reflns_theta_max 27.01
_diffrn_reflns_theta_min 2.22
_diffrn_standards_decay_% 0
_diffrn_standards_interval_count 0
_diffrn_standards_interval_time 0
_diffrn_standards_number 0
_exptl_absorpt_coefficient_mu 0.363
_exptl_absorpt_correction_T_max 0.8775
_exptl_absorpt_correction_T_min 0.8452
_exptl_absorpt_correction_type multi-scan
_exptl_absorpt_process_details '(SADABS; Sheldrick, 1996)'
_exptl_crystal_colour colourless
_exptl_crystal_density_diffrn 1.318
_exptl_crystal_density_method 'not measured'
_exptl_crystal_description block
_exptl_crystal_F_000 1344
_exptl_crystal_size_max 0.48
_exptl_crystal_size_mid 0.43
_exptl_crystal_size_min 0.37
_refine_diff_density_max 0.458
_refine_diff_density_min -0.268
_refine_ls_extinction_method none
_refine_ls_goodness_of_fit_ref 1.037
_refine_ls_hydrogen_treatment constr
_refine_ls_matrix_type full
_refine_ls_number_parameters 191
_refine_ls_number_reflns 3502
_refine_ls_number_restraints 0
_refine_ls_restrained_S_all 1.037
_refine_ls_R_factor_all 0.0799
_refine_ls_R_factor_gt 0.0437
_refine_ls_shift/su_max 0.001
_refine_ls_shift/su_mean 0.000
_refine_ls_structure_factor_coef Fsqd
_refine_ls_weighting_details 'calc w=1/[\s^2^(Fo^2^)+(0.0529P)^2^+1.9742P] where P=(Fo^2^+2Fc^2^)/3'
_refine_ls_weighting_scheme calc
_refine_ls_wR_factor_gt 0.1005
_refine_ls_wR_factor_ref 0.1195
_reflns_number_gt 2344
_reflns_number_total 3502
_reflns_threshold_expression I>2\s(I)
_cod_data_source_file jh2033.cif
_cod_data_source_block I
_cod_original_cell_volume 3214.4(7)
_cod_database_code 2210304
_cod_database_fobs_code 2210304

loop_
_symmetry_equiv_pos_as_xyz
'x, y, z'
'-x+1/2, -y, z+1/2'
'-x, y+1/2, -z+1/2'
'x+1/2, -y+1/2, -z'
'-x, -y, -z'
'x-1/2, y, -z-1/2'
'x, -y-1/2, z-1/2'
'-x-1/2, y-1/2, z'

loop_
_atom_site_type_symbol
_atom_site_label
_atom_site_fract_x
_atom_site_fract_y
_atom_site_fract_z
_atom_site_U_iso_or_equiv
_atom_site_adp_type
_atom_site_calc_flag
_atom_site_refinement_flags
_atom_site_occupancy
C C1 0.4515(2) 0.90992(16) 0.64349(13) 0.0283(5) Uani d . 1
H H1 0.4477 0.8707 0.6881 0.034 Uiso calc R 1
C C2 0.3342(2) 0.92841(17) 0.61813(13) 0.0311(6) Uani d . 1
H H2A 0.3017 0.8708 0.5992 0.037 Uiso calc R 1
H H2B 0.3364 0.9731 0.5776 0.037 Uiso calc R 1
C C3 0.2597(2) 0.96554(16) 0.67808(13) 0.0290(5) Uani d . 1
H H3 0.2552 0.9187 0.7178 0.035 Uiso calc R 1
C C4 0.41058(19) 1.07834(16) 0.70772(12) 0.0256(5) Uani d . 1
C C5 0.14344(19) 0.98362(16) 0.65011(12) 0.0259(5) Uani d . 1
C C6 0.0611(2) 0.91777(17) 0.65855(13) 0.0316(6) Uani d . 1
H H6 0.0783 0.8618 0.6824 0.038 Uiso calc R 1
C C7 -0.0455(2) 0.93238(18) 0.63270(14) 0.0346(6) Uani d . 1
H H7 -0.1008 0.8865 0.6394 0.041 Uiso calc R 1
C C8 -0.0729(2) 1.01314(17) 0.59719(13) 0.0316(6) Uani d . 1
C C9 0.0100(2) 1.07816(17) 0.58715(14) 0.0331(6) Uani d . 1
H H9 -0.0066 1.1334 0.5619 0.040 Uiso calc R 1
C C10 0.1166(2) 1.06373(17) 0.61334(14) 0.0331(6) Uani d . 1
H H10 0.1721 1.1092 0.6061 0.040 Uiso calc R 1
C C11 -0.1893(2) 1.0313(2) 0.57035(17) 0.0437(7) Uani d . 1
H H11A -0.2265 0.9729 0.5601 0.066 Uiso calc R 1
H H11B -0.1860 1.0681 0.5258 0.066 Uiso calc R 1
H H11C -0.2311 1.0647 0.6077 0.066 Uiso calc R 1
C C12 0.5270(2) 0.86332(16) 0.58908(13) 0.0315(6) Uani d . 1
C C13 0.6276(2) 0.82738(16) 0.61238(16) 0.0362(6) Uani d . 1
H H13 0.6474 0.8324 0.6623 0.043 Uiso calc R 1
C C14 0.6996(2) 0.78448(18) 0.56488(19) 0.0479(8) Uani d . 1
H H14 0.7684 0.7603 0.5818 0.057 Uiso calc R 1
C C15 0.6703(3) 0.77717(19) 0.49250(19) 0.0577(10) Uani d . 1
H H15 0.7196 0.7484 0.4591 0.069 Uiso calc R 1
C C16 0.5698(3) 0.8114(2) 0.46835(17) 0.0638(10) Uani d . 1
H H16 0.5493 0.8049 0.4187 0.077 Uiso calc R 1
C C17 0.4990(3) 0.8552(2) 0.51615(15) 0.0502(8) Uani d . 1
H H17 0.4306 0.8800 0.4990 0.060 Uiso calc R 1
N N1 0.30626(16) 1.05050(13) 0.70867(11) 0.0283(5) Uani d . 1
H H1A 0.2585 1.0873 0.7303 0.034 Uiso calc R 1
N N2 0.43598(17) 1.15837(13) 0.73621(11) 0.0325(5) Uani d . 1
H H2C 0.3835 1.1927 0.7556 0.039 Uiso calc R 1
H H2D 0.5055 1.1776 0.7359 0.039 Uiso calc R 1
S S1 0.51948(5) 1.01803(4) 0.66789(3) 0.02941(17) Uani d . 1
Cl Cl1 0.18364(5) 1.23248(4) 0.75837(4) 0.0396(2) Uani d . 1

loop_
_atom_site_aniso_label
_atom_site_aniso_U_11
_atom_site_aniso_U_22
_atom_site_aniso_U_33
_atom_site_aniso_U_12
_atom_site_aniso_U_13
_atom_site_aniso_U_23
C1 0.0295(13) 0.0272(12) 0.0281(12) 0.0022(10) -0.0008(10) 0.0025(10)
C2 0.0280(13) 0.0310(13) 0.0343(14) 0.0014(10) -0.0044(11) -0.0053(11)
C3 0.0240(12) 0.0314(13) 0.0317(13) -0.0035(10) -0.0018(10) 0.0016(10)
C4 0.0202(12) 0.0327(13) 0.0239(12) 0.0019(10) -0.0017(10) 0.0017(10)
C5 0.0225(11) 0.0299(12) 0.0253(12) -0.0007(10) -0.0007(9) -0.0028(10)
C6 0.0316(13) 0.0298(13) 0.0335(14) -0.0058(11) -0.0036(11) 0.0008(11)
C7 0.0271(14) 0.0376(14) 0.0389(15) -0.0098(11) -0.0008(11) -0.0013(12)
C8 0.0267(13) 0.0379(14) 0.0303(13) 0.0002(11) -0.0018(10) -0.0060(11)
C9 0.0308(14) 0.0297(13) 0.0388(14) 0.0021(11) -0.0050(11) 0.0036(11)
C10 0.0257(13) 0.0325(13) 0.0411(15) -0.0075(11) 0.0007(11) 0.0044(11)
C11 0.0266(14) 0.0464(16) 0.0581(18) -0.0020(13) -0.0081(13) -0.0001(14)
C12 0.0354(14) 0.0245(12) 0.0348(14) 0.0033(11) 0.0063(12) 0.0042(10)
C13 0.0306(14) 0.0288(13) 0.0492(16) 0.0004(11) 0.0029(12) -0.0031(12)
C14 0.0368(16) 0.0307(15) 0.076(2) 0.0019(12) 0.0147(15) -0.0068(14)
C15 0.074(2) 0.0280(15) 0.071(2) 0.0128(15) 0.0403(19) 0.0016(15)
C16 0.108(3) 0.0473(18) 0.0362(17) 0.031(2) 0.0182(18) 0.0087(14)
C17 0.068(2) 0.0500(17) 0.0330(15) 0.0251(15) 0.0042(15) 0.0035(13)
N1 0.0208(10) 0.0320(11) 0.0321(11) 0.0006(9) 0.0014(9) -0.0061(9)
N2 0.0207(10) 0.0337(11) 0.0430(13) -0.0021(9) 0.0009(9) -0.0090(10)
S1 0.0204(3) 0.0331(3) 0.0347(3) 0.0022(3) 0.0005(3) -0.0014(3)
Cl1 0.0233(3) 0.0295(3) 0.0660(5) 0.0003(3) -0.0012(3) -0.0052(3)

loop_
_atom_type_symbol
_atom_type_description
_atom_type_scat_dispersion_real
_atom_type_scat_dispersion_imag
_atom_type_scat_source
C C 0.0033 0.0016 'International Tables Vol C Tables 4.2.6.8 and 6.1.1.4'
H H 0.0000 0.0000 'International Tables Vol C Tables 4.2.6.8 and 6.1.1.4'
N N 0.0061 0.0033 'International Tables Vol C Tables 4.2.6.8 and 6.1.1.4'
Cl Cl 0.1484 0.1585 'International Tables Vol C Tables 4.2.6.8 and 6.1.1.4'
S S 0.1246 0.1234 'International Tables Vol C Tables 4.2.6.8 and 6.1.1.4'

loop_
_geom_angle_atom_site_label_1
_geom_angle_atom_site_label_2
_geom_angle_atom_site_label_3
_geom_angle
_geom_angle_publ_flag
C2 C1 C12 115.9(2) ?
C2 C1 S1 109.74(17) yes
C12 C1 S1 106.40(16) ?
C2 C1 H1 108.2 ?
C12 C1 H1 108.2 ?
S1 C1 H1 108.2 ?
C1 C2 C3 112.9(2) yes
C1 C2 H2A 109.0 ?
C3 C2 H2A 109.0 ?
C1 C2 H2B 109.0 ?
C3 C2 H2B 109.0 ?
H2A C2 H2B 107.8 ?
N1 C3 C5 109.49(19) yes
N1 C3 C2 110.73(19) yes
C5 C3 C2 111.09(19) yes
N1 C3 H3 108.5 ?
C5 C3 H3 108.5 ?
C2 C3 H3 108.5 ?
N2 C4 N1 119.3(2) ?
N2 C4 S1 116.27(18) ?
N1 C4 S1 124.41(18) yes
C6 C5 C10 118.2(2) ?
C6 C5 C3 120.0(2) ?
C10 C5 C3 121.8(2) ?
C7 C6 C5 121.0(2) ?
C7 C6 H6 119.5 ?
C5 C6 H6 119.5 ?
C6 C7 C8 120.8(2) ?
C6 C7 H7 119.6 ?
C8 C7 H7 119.6 ?
C7 C8 C9 118.2(2) ?
C7 C8 C11 121.6(2) ?
C9 C8 C11 120.2(2) ?
C10 C9 C8 120.9(2) ?
C10 C9 H9 119.5 ?
C8 C9 H9 119.5 ?
C9 C10 C5 120.8(2) ?
C9 C10 H10 119.6 ?
C5 C10 H10 119.6 ?
C8 C11 H11A 109.5 ?
C8 C11 H11B 109.5 ?
H11A C11 H11B 109.5 ?
C8 C11 H11C 109.5 ?
H11A C11 H11C 109.5 ?
H11B C11 H11C 109.5 ?
C13 C12 C17 118.6(2) ?
C13 C12 C1 119.3(2) ?
C17 C12 C1 122.2(2) ?
C14 C13 C12 121.6(3) ?
C14 C13 H13 119.2 ?
C12 C13 H13 119.2 ?
C13 C14 C15 119.0(3) ?
C13 C14 H14 120.5 ?
C15 C14 H14 120.5 ?
C14 C15 C16 120.3(3) ?
C14 C15 H15 119.8 ?
C16 C15 H15 119.8 ?
C17 C16 C15 120.2(3) ?
C17 C16 H16 119.9 ?
C15 C16 H16 119.9 ?
C16 C17 C12 120.4(3) ?
C16 C17 H17 119.8 ?
C12 C17 H17 119.8 ?
C4 N1 C3 128.0(2) yes
C4 N1 H1A 116.0 ?
C3 N1 H1A 116.0 ?
C4 N2 H2C 120.0 ?
C4 N2 H2D 120.0 ?
H2C N2 H2D 120.0 ?
C4 S1 C1 101.76(11) yes

loop_
_geom_bond_atom_site_label_1
_geom_bond_atom_site_label_2
_geom_bond_distance
_geom_bond_publ_flag
C1 C2 1.507(3) yes
C1 C12 1.510(3) ?
C1 S1 1.831(2) yes
C1 H1 1.0000 ?
C2 C3 1.518(3) yes
C2 H2A 0.9900 ?
C2 H2B 0.9900 ?
C3 N1 1.471(3) yes
C3 C5 1.510(3) ?
C3 H3 1.0000 ?
C4 N2 1.315(3) yes
C4 N1 1.316(3) yes
C4 S1 1.737(2) yes
C5 C6 1.386(3) ?
C5 C10 1.387(3) ?
C6 C7 1.382(3) ?
C6 H6 0.9500 ?
C7 C8 1.386(4) ?
C7 H7 0.9500 ?
C8 C9 1.387(3) ?
C8 C11 1.504(3) ?
C9 C10 1.382(3) ?
C9 H9 0.9500 ?
C10 H10 0.9500 ?
C11 H11A 0.9800 ?
C11 H11B 0.9800 ?
C11 H11C 0.9800 ?
C12 C13 1.384(4) ?
C12 C17 1.386(4) ?
C13 C14 1.378(4) ?
C13 H13 0.9500 ?
C14 C15 1.379(5) ?
C14 H14 0.9500 ?
C15 C16 1.379(5) ?
C15 H15 0.9500 ?
C16 C17 1.379(4) ?
C16 H16 0.9500 ?
C17 H17 0.9500 ?
N1 H1A 0.8800 ?
N2 H2C 0.8800 ?
N2 H2D 0.8800 ?

loop_
_geom_hbond_atom_site_label_D
_geom_hbond_atom_site_label_H
_geom_hbond_atom_site_label_A
_geom_hbond_site_symmetry_A
_geom_hbond_distance_DH
_geom_hbond_distance_HA
_geom_hbond_distance_DA
_geom_hbond_angle_DHA
_geom_hbond_publ_flag
N1 H1A Cl1 . 0.88 2.36 3.169(2) 153.5 yes
N2 H2C Cl1 . 0.88 2.47 3.241(2) 146.9 yes
N2 H2D Cl1 6_657 0.88 2.29 3.164(2) 176.4 yes

loop_
_geom_torsion_atom_site_label_1
_geom_torsion_atom_site_label_2
_geom_torsion_atom_site_label_3
_geom_torsion_atom_site_label_4
_geom_torsion
_geom_torsion_publ_flag
C12 C1 C2 C3 173.6(2) ?
S1 C1 C2 C3 -65.9(2) ?
C1 C2 C3 N1 57.7(3) ?
C1 C2 C3 C5 179.6(2) ?
N1 C3 C5 C6 -142.2(2) ?
C2 C3 C5 C6 95.2(3) ?
N1 C3 C5 C10 40.3(3) ?
C2 C3 C5 C10 -82.4(3) ?
C10 C5 C6 C7 -1.6(4) ?
C3 C5 C6 C7 -179.3(2) ?
C5 C6 C7 C8 0.4(4) ?
C6 C7 C8 C9 1.1(4) ?
C6 C7 C8 C11 -178.4(2) ?
C7 C8 C9 C10 -1.5(4) ?
C11 C8 C9 C10 178.1(2) ?
C8 C9 C10 C5 0.3(4) ?
C6 C5 C10 C9 1.3(4) ?
C3 C5 C10 C9 178.9(2) ?
C2 C1 C12 C13 -167.0(2) ?
S1 C1 C12 C13 70.7(2) ?
C2 C1 C12 C17 13.0(4) ?
S1 C1 C12 C17 -109.2(3) ?
C17 C12 C13 C14 0.2(4) ?
C1 C12 C13 C14 -179.8(2) ?
C12 C13 C14 C15 -0.1(4) ?
C13 C14 C15 C16 -0.7(4) ?
C14 C15 C16 C17 1.5(5) ?
C15 C16 C17 C12 -1.5(5) ?
C13 C12 C17 C16 0.6(4) ?
C1 C12 C17 C16 -179.4(3) ?
N2 C4 N1 C3 177.9(2) ?
S1 C4 N1 C3 0.4(3) yes
C5 C3 N1 C4 -145.9(2) ?
C2 C3 N1 C4 -23.1(3) yes
N2 C4 S1 C1 175.24(18) ?
N1 C4 S1 C1 -7.2(2) yes
C2 C1 S1 C4 37.38(19) yes
C12 C1 S1 C4 163.45(16) ?
